data_7061775
loop_
_publ_author_name
'Paramanik, Krishnendu'
'Bandopadhyay, Nilaj'
'Debnath, Rakesh'
'Roy, Suvojit'
'Kotakonda, Muddukrishnaiah'
'Adak, Mrinal Kanti'
'Biswas, Bhaskar'
'Sankar Das, Hari'

_publ_section_title
;
 A hemilabile 2-(2&#x2032;-pyridyl)-imidazole based nickel(ii) complex:
 proton-coupled-electron-transfer, bactericidal and cytotoxicity studies
;
_journal_issue 36
_journal_name_full 'New Journal of Chemistry'
_journal_page_first 17517
_journal_page_last 17526
_journal_paper_doi 10.1039/D2NJ03063B
_journal_volume 46
_journal_year 2022
_chemical_formula_moiety 'C8 H7 Cl N3 Ni0.5, 0.5(O)'
_chemical_formula_sum 'C8 H7 Cl N3 Ni0.5 O0.5'
_chemical_formula_weight 217.97
_chemical_name_systematic C8H7ClN3Ni0.5O0.5
_space_group_crystal_system orthorhombic
_space_group_IT_number 52
_space_group_name_Hall '-P 2a 2bc'
_space_group_name_H-M_alt 'P n n a'
_atom_sites_solution_hydrogens geom
_atom_sites_solution_primary iterative
_atom_sites_solution_secondary difmap
_audit_creation_date 2022-08-10
_audit_creation_method
;
Olex2 1.5
(compiled 2022.04.07 svn.rca3783a0 for OlexSys, GUI svn.r6498)
;
_audit_update_record
;
2022-08-10 deposited with the CCDC.	2022-08-15 downloaded from the CCDC.
;
_cell_angle_alpha 90.00
_cell_angle_beta 90.00
_cell_angle_gamma 90.00
_cell_formula_units_Z 8
_cell_length_a 9.07(6)
_cell_length_b 15.98(11)
_cell_length_c 12.33(9)
_cell_measurement_reflns_used 2888
_cell_measurement_temperature 293.15
_cell_measurement_theta_max 30.5750
_cell_measurement_theta_min 2.9910
_cell_volume 1787(2)
_computing_molecular_graphics 'Olex2 1.5 (Dolomanov et al., 2009)'
_computing_publication_material 'Olex2 1.5 (Dolomanov et al., 2009)'
_computing_structure_refinement 'SHELXL 97-2 (Sheldrick, 2015)'
_computing_structure_solution 'olex2.solve 1.5 (Bourhis et al., 2015)'
_diffrn_ambient_temperature 293.15
_diffrn_measured_fraction_theta_full 0.996
_diffrn_measured_fraction_theta_max 0.996
_diffrn_measurement_device_type 'Bruker APEX-II CCD'
_diffrn_radiation_monochromator graphite
_diffrn_radiation_type MoK\a
_diffrn_radiation_wavelength 0.71073
_diffrn_reflns_av_R_equivalents 0.1391
_diffrn_reflns_av_unetI/netI 0.0907
_diffrn_reflns_limit_h_max 11
_diffrn_reflns_limit_h_min -11
_diffrn_reflns_limit_k_max 20
_diffrn_reflns_limit_k_min -20
_diffrn_reflns_limit_l_max 15
_diffrn_reflns_limit_l_min -15
_diffrn_reflns_number 14443
_diffrn_reflns_theta_full 27.37
_diffrn_reflns_theta_max 27.37
_diffrn_reflns_theta_min 2.09
_diffrn_source 'fine-focus sealed tube'
_exptl_absorpt_coefficient_mu 1.404
_exptl_absorpt_correction_T_max 1.00000
_exptl_absorpt_correction_T_min 0.51021
_exptl_absorpt_correction_type multi-scan
_exptl_crystal_colour 'clear bluish blue'
_exptl_crystal_colour_lustre clear
_exptl_crystal_colour_modifier bluish
_exptl_crystal_colour_primary blue
_exptl_crystal_density_diffrn 1.621
_exptl_crystal_density_method 'not measured'
_exptl_crystal_description block
_exptl_crystal_F_000 888
_exptl_crystal_size_max 0.02
_exptl_crystal_size_mid 0.01
_exptl_crystal_size_min 0.01
_refine_diff_density_max 0.286
_refine_diff_density_min -0.340
_refine_diff_density_rms 0.079
_refine_ls_extinction_method none
_refine_ls_goodness_of_fit_ref 1.001
_refine_ls_hydrogen_treatment mixed
_refine_ls_matrix_type full
_refine_ls_number_parameters 119
_refine_ls_number_reflns 2022
_refine_ls_number_restraints 0
_refine_ls_restrained_S_all 1.001
_refine_ls_R_factor_all 0.1349
_refine_ls_R_factor_gt 0.0530
_refine_ls_shift/su_max 0.000
_refine_ls_shift/su_mean 0.000
_refine_ls_structure_factor_coef Fsqd
_refine_ls_weighting_details 'calc w=1/[\s^2^(Fo^2^)+(0.0418P)^2^+1.0898P] where P=(Fo^2^+2Fc^2^)/3'
_refine_ls_weighting_scheme calc
_refine_ls_wR_factor_gt 0.1005
_refine_ls_wR_factor_ref 0.1255
_reflns_number_gt 1056
_reflns_number_total 2022
_reflns_threshold_expression >2sigma(I)
_cod_data_source_file d2nj03063b2.cif
_cod_data_source_block hd_2_2_0m_a
_cod_depositor_comments 'Adding full bibliography for 7061775.cif.'
_cod_original_cell_volume 1786(21)
_cod_original_formula_sum 'C8 H7 Cl N3 Ni0.50 O0.50'
_cod_database_code 7061775
_olex2_refinement_description
;
1. Fixed Uiso
 At 1.2 times of:
  All C(H) groups, All N(H) groups
2.a Aromatic/amide H refined with riding coordinates:
 N3(H3), C8(H8), C1(H1), C7(H7), C2(H2), C3(H3A), C4(H4)
;
_olex2_submission_special_instructions 'No special instructions were received'

loop_
_space_group_symop_id
_space_group_symop_operation_xyz
1 'x, y, z'
2 'x, -y+1/2, -z+1/2'
3 '-x+1/2, y+1/2, -z+1/2'
4 '-x+1/2, -y, z'
5 '-x, -y, -z'
6 '-x, y-1/2, z-1/2'
7 'x-1/2, -y-1/2, z-1/2'
8 'x-1/2, y, -z'

loop_
_atom_site_label
_atom_site_type_symbol
_atom_site_fract_x
_atom_site_fract_y
_atom_site_fract_z
_atom_site_U_iso_or_equiv
_atom_site_adp_type
_atom_site_occupancy
_atom_site_symmetry_multiplicity
_atom_site_calc_flag
_atom_site_refinement_flags
_atom_site_disorder_assembly
_atom_site_disorder_group
Ni1 Ni 0.56168(8) 0.7500 0.2500 0.0388(3) Uani 1 2 d S . .
Cl1 Cl 0.37989(12) 0.63911(7) 0.26566(9) 0.0486(3) Uani 1 1 d . . .
N1 N 0.7283(4) 0.6620(2) 0.2877(3) 0.0426(9) Uani 1 1 d . . .
N2 N 0.5813(4) 0.7669(2) 0.4119(3) 0.0423(9) Uani 1 1 d . . .
N3 N 0.6913(4) 0.7336(2) 0.5631(3) 0.0550(11) Uani 1 1 d . . .
H3 H 0.7484 0.7085 0.6083 0.066 Uiso 1 1 calc R . .
C6 C 0.6811(5) 0.7175(3) 0.4566(4) 0.0435(11) Uani 1 1 d . . .
C5 C 0.7649(5) 0.6597(3) 0.3920(4) 0.0482(12) Uani 1 1 d . . .
C8 C 0.5274(5) 0.8159(3) 0.4920(4) 0.0544(13) Uani 1 1 d . . .
H8 H 0.4549 0.8566 0.4837 0.065 Uiso 1 1 calc R . .
C1 C 0.7992(5) 0.6110(3) 0.2201(4) 0.0548(13) Uani 1 1 d . . .
H1 H 0.7740 0.6115 0.1470 0.066 Uiso 1 1 calc R . .
C7 C 0.5965(5) 0.7959(3) 0.5870(4) 0.0588(14) Uani 1 1 d . . .
H7 H 0.5813 0.8204 0.6546 0.071 Uiso 1 1 calc R . .
C2 C 0.9090(5) 0.5575(3) 0.2548(5) 0.0673(15) Uani 1 1 d . . .
H2 H 0.9568 0.5225 0.2059 0.081 Uiso 1 1 calc R . .
C3 C 0.9462(6) 0.5567(3) 0.3617(5) 0.0673(15) Uani 1 1 d . . .
H3A H 1.0210 0.5219 0.3865 0.081 Uiso 1 1 calc R . .
C4 C 0.8718(5) 0.6080(3) 0.4324(4) 0.0588(14) Uani 1 1 d . . .
H4 H 0.8937 0.6076 0.5061 0.071 Uiso 1 1 calc R . .
O1 O 0.2500 0.5000 0.0809(7) 0.180(4) Uani 1 2 d S . .

loop_
_atom_site_aniso_label
_atom_site_aniso_U_11
_atom_site_aniso_U_22
_atom_site_aniso_U_33
_atom_site_aniso_U_23
_atom_site_aniso_U_13
_atom_site_aniso_U_12
Ni1 0.0395(5) 0.0407(4) 0.0362(5) 0.0007(4) 0.000 0.000
Cl1 0.0482(7) 0.0465(6) 0.0510(7) 0.0001(6) 0.0073(6) -0.0029(5)
N1 0.042(2) 0.041(2) 0.045(2) -0.0027(18) 0.0021(18) 0.0019(18)
N2 0.042(2) 0.044(2) 0.041(2) -0.0015(17) -0.0046(18) 0.0022(18)
N3 0.050(3) 0.067(3) 0.048(3) 0.000(2) -0.013(2) 0.007(2)
C6 0.044(3) 0.041(3) 0.045(3) 0.003(2) -0.008(2) -0.003(2)
C5 0.044(3) 0.039(3) 0.062(3) 0.000(2) -0.002(3) 0.004(2)
C8 0.050(3) 0.061(3) 0.053(3) -0.006(3) -0.003(3) 0.007(2)
C1 0.057(3) 0.049(3) 0.059(3) 0.000(3) 0.004(3) -0.001(3)
C7 0.056(4) 0.075(4) 0.045(3) -0.017(3) -0.005(3) 0.016(3)
C2 0.062(3) 0.049(3) 0.091(5) 0.000(3) 0.019(4) 0.010(3)
C3 0.067(4) 0.060(3) 0.075(4) 0.004(3) -0.004(3) 0.018(3)
C4 0.053(3) 0.055(3) 0.068(4) 0.007(3) -0.012(3) 0.008(3)
O1 0.224(9) 0.126(7) 0.190(9) 0.000 0.000 0.026(7)

loop_
_atom_type_symbol
_atom_type_description
_atom_type_scat_dispersion_real
_atom_type_scat_dispersion_imag
_atom_type_scat_source
C C 0.0033 0.0016 'International Tables Vol C Tables 4.2.6.8 and 6.1.1.4'
H H 0.0000 0.0000 'International Tables Vol C Tables 4.2.6.8 and 6.1.1.4'
Cl Cl 0.1484 0.1585 'International Tables Vol C Tables 4.2.6.8 and 6.1.1.4'
N N 0.0061 0.0033 'International Tables Vol C Tables 4.2.6.8 and 6.1.1.4'
Ni Ni 0.3393 1.1124 'International Tables Vol C Tables 4.2.6.8 and 6.1.1.4'
O O 0.0106 0.0060 'International Tables Vol C Tables 4.2.6.8 and 6.1.1.4'

loop_
_geom_angle_atom_site_label_1
_geom_angle_atom_site_label_2
_geom_angle_atom_site_label_3
_geom_angle
_geom_angle_site_symmetry_1
_geom_angle_site_symmetry_3
_geom_angle_publ_flag
Cl1 Ni1 Cl1 94.5(5) . 2_565 ?
N1 Ni1 Cl1 170.93(12) . 2_565 ?
N1 Ni1 Cl1 170.93(12) 2_565 . ?
N1 Ni1 Cl1 89.0(5) 2_565 2_565 ?
N1 Ni1 Cl1 89.0(5) . . ?
N1 Ni1 N1 88.9(5) 2_565 . ?
N2 Ni1 Cl1 94.50(15) 2_565 2_565 ?
N2 Ni1 Cl1 92.35(14) 2_565 . ?
N2 Ni1 Cl1 92.35(14) . 2_565 ?
N2 Ni1 Cl1 94.50(15) . . ?
N2 Ni1 N1 93.7(2) . 2_565 ?
N2 Ni1 N1 79.0(2) 2_565 2_565 ?
N2 Ni1 N1 93.7(2) 2_565 . ?
N2 Ni1 N1 79.0(2) . . ?
N2 Ni1 N2 169.9(2) . 2_565 ?
C5 N1 Ni1 114.2(3) . . ?
C5 N1 C1 117.9(5) . . ?
C1 N1 Ni1 128.0(5) . . ?
C6 N2 Ni1 113.1(4) . . ?
C6 N2 C8 106.8(6) . . ?
C8 N2 Ni1 140.0(4) . . ?
C6 N3 H3 125.9 . . ?
C6 N3 C7 108.2(4) . . ?
C7 N3 H3 125.9 . . ?
N2 C6 N3 110.0(5) . . ?
N2 C6 C5 121.0(6) . . ?
N3 C6 C5 129.0(5) . . ?
N1 C5 C6 112.7(5) . . ?
N1 C5 C4 123.1(5) . . ?
C4 C5 C6 124.2(6) . . ?
N2 C8 H8 125.5 . . ?
N2 C8 C7 109.0(6) . . ?
C7 C8 H8 125.5 . . ?
N1 C1 H1 118.9 . . ?
N1 C1 C2 122.3(6) . . ?
C2 C1 H1 118.9 . . ?
N3 C7 C8 106.1(5) . . ?
N3 C7 H7 127.0 . . ?
C8 C7 H7 127.0 . . ?
C1 C2 H2 120.5 . . ?
C3 C2 C1 119.0(5) . . ?
C3 C2 H2 120.5 . . ?
C2 C3 H3A 120.4 . . ?
C2 C3 C4 119.2(6) . . ?
C4 C3 H3A 120.4 . . ?
C5 C4 C3 118.5(6) . . ?
C5 C4 H4 120.7 . . ?
C3 C4 H4 120.7 . . ?

loop_
_geom_bond_atom_site_label_1
_geom_bond_atom_site_label_2
_geom_bond_distance
_geom_bond_site_symmetry_2
_geom_bond_publ_flag
Ni1 Cl1 2.428(11) 2_565 ?
Ni1 Cl1 2.428(11) . ?
Ni1 N1 2.116(10) . ?
Ni1 N1 2.116(10) 2_565 ?
Ni1 N2 2.022(14) 2_565 ?
Ni1 N2 2.022(14) . ?
N1 C5 1.329(10) . ?
N1 C1 1.330(8) . ?
N2 C6 1.321(8) . ?
N2 C8 1.352(8) . ?
N3 H3 0.8600 . ?
N3 C6 1.341(10) . ?
N3 C7 1.349(8) . ?
C6 C5 1.437(8) . ?
C5 C4 1.368(8) . ?
C8 H8 0.9300 . ?
C8 C7 1.366(10) . ?
C1 H1 0.9300 . ?
C1 C2 1.380(9) . ?
C7 H7 0.9300 . ?
C2 H2 0.9300 . ?
C2 C3 1.359(11) . ?
C3 H3A 0.9300 . ?
C3 C4 1.373(9) . ?
C4 H4 0.9300 . ?

loop_
_geom_torsion_atom_site_label_1
_geom_torsion_atom_site_label_2
_geom_torsion_atom_site_label_3
_geom_torsion_atom_site_label_4
_geom_torsion
_geom_torsion_site_symmetry_1
_geom_torsion_site_symmetry_2
_geom_torsion_site_symmetry_3
_geom_torsion_site_symmetry_4
_geom_torsion_publ_flag
Ni1 N1 C5 C6 0.6(5) . . . . ?
Ni1 N1 C5 C4 -178.9(4) . . . . ?
Ni1 N1 C1 C2 178.4(3) . . . . ?
Ni1 N2 C6 N3 178.3(3) . . . . ?
Ni1 N2 C6 C5 0.7(5) . . . . ?
Ni1 N2 C8 C7 -176.7(4) . . . . ?
Cl1 Ni1 N1 C5 -95.0(4) . . . . ?
Cl1 Ni1 N1 C5 17.4(9) 2_565 . . . ?
Cl1 Ni1 N1 C1 85.8(4) . . . . ?
Cl1 Ni1 N1 C1 -161.7(5) 2_565 . . . ?
Cl1 Ni1 N2 C6 87.9(6) . . . . ?
Cl1 Ni1 N2 C6 -177.5(3) 2_565 . . . ?
Cl1 Ni1 N2 C8 -0.6(5) 2_565 . . . ?
Cl1 Ni1 N2 C8 -95.3(7) . . . . ?
N1 Ni1 N1 C5 93.8(4) 2_565 . . . ?
N1 Ni1 N1 C1 -85.3(4) 2_565 . . . ?
N1 Ni1 N2 C6 -0.2(3) . . . . ?
N1 Ni1 N2 C6 -88.3(6) 2_565 . . . ?
N1 Ni1 N2 C8 88.5(7) 2_565 . . . ?
N1 Ni1 N2 C8 176.6(5) . . . . ?
N1 C5 C4 C3 0.8(8) . . . . ?
N1 C1 C2 C3 -0.1(7) . . . . ?
N2 Ni1 N1 C5 -0.2(3) . . . . ?
N2 Ni1 N1 C5 172.7(3) 2_565 . . . ?
N2 Ni1 N1 C1 -179.4(4) . . . . ?
N2 Ni1 N1 C1 -6.4(4) 2_565 . . . ?
N2 Ni1 N2 C6 -44.7(4) 2_565 . . . ?
N2 Ni1 N2 C8 132.1(5) 2_565 . . . ?
N2 C6 C5 N1 -0.9(6) . . . . ?
N2 C6 C5 C4 178.6(4) . . . . ?
N2 C8 C7 N3 -0.7(6) . . . . ?
N3 C6 C5 N1 -178.0(4) . . . . ?
N3 C6 C5 C4 1.5(8) . . . . ?
C6 N2 C8 C7 0.2(5) . . . . ?
C6 N3 C7 C8 1.0(6) . . . . ?
C6 C5 C4 C3 -178.7(5) . . . . ?
C5 N1 C1 C2 -0.7(7) . . . . ?
C8 N2 C6 N3 0.4(5) . . . . ?
C8 N2 C6 C5 -177.2(4) . . . . ?
C1 N1 C5 C6 179.8(4) . . . . ?
C1 N1 C5 C4 0.3(7) . . . . ?
C1 C2 C3 C4 1.2(8) . . . . ?
C7 N3 C6 N2 -0.9(5) . . . . ?
C7 N3 C6 C5 176.5(5) . . . . ?
C2 C3 C4 C5 -1.5(8) . . . . ?
